data_2311445
loop_
_publ_author_name
'Schwendtner, Karolina'
'Kolitsch, Uwe'

_publ_section_title
;
 <i>M</i>In(HAsO<sub>4</sub>)<sub>2</sub> (<i>M</i> = K, Rb, Cs): three
 new hydrogen-arsenates adopting two different structure types.
;
_journal_coeditor_code PJ2047
_journal_issue 'Pt 10'
_journal_name_full 'Acta crystallographica. Section E, Crystallographic communications'
_journal_page_first 1580
_journal_page_last 1586
_journal_paper_doi 10.1107/S205698901701355X
_journal_volume 73
_journal_year 2017
_chemical_formula_iupac 'K In (H As O4)2'
_chemical_formula_moiety 'K In (H As O4)2'
_chemical_formula_sum 'As2 H2 In K O8'
_chemical_formula_weight 433.78
_chemical_name_common 'potassium indium bis(hydrogen arsenate)'
_chemical_name_systematic 'Potassium indium bis[hydrogen arsenate(V)]'
_space_group_crystal_system monoclinic
_space_group_IT_number 15
_space_group_name_Hall '-C 2yc'
_space_group_name_H-M_alt 'C 1 2/c 1'
_atom_sites_solution_hydrogens difmap
_atom_sites_solution_primary direct
_atom_sites_solution_secondary difmap
_audit_creation_method SHELXL-2016/6
_cell_angle_alpha 90
_cell_angle_beta 109.37(3)
_cell_angle_gamma 90
_cell_formula_units_Z 4
_cell_length_a 8.340(2)
_cell_length_b 10.657(2)
_cell_length_c 9.197(2)
_cell_measurement_reflns_used 1474
_cell_measurement_temperature 293(2)
_cell_measurement_theta_max 32.575
_cell_measurement_theta_min 3.441
_cell_volume 771.2(3)
_computing_cell_refinement
;
SCALEPACK (Otwinowski <i>et al.</i>,  2003)
;
_computing_data_collection
;
COLLECT (Nonius, 2003)
;
_computing_data_reduction
;
DENZO and SCALEPACK (Otwinowski <i>et al.</i>,  2003)
;
_computing_molecular_graphics
;
DIAMOND (Brandenburg, 2005)
;
_computing_publication_material
;
publCIF (Westrip, 2010)
;
_computing_structure_refinement
;
SHELXL2016 (Sheldrick, 2015)
;
_computing_structure_solution
;
SHELXS97 (Sheldrick, 2008)
;
_diffrn_ambient_temperature 293(2)
_diffrn_measured_fraction_theta_full 0.997
_diffrn_measured_fraction_theta_max 0.998
_diffrn_measurement_device_type 'Nonius KappaCCD single-crystal four-circle'
_diffrn_measurement_method '\f and \w scans'
_diffrn_radiation_type MoK\a
_diffrn_radiation_wavelength 0.71073
_diffrn_reflns_av_R_equivalents 0.0152
_diffrn_reflns_limit_h_max 12
_diffrn_reflns_limit_h_min -12
_diffrn_reflns_limit_k_max 16
_diffrn_reflns_limit_k_min -16
_diffrn_reflns_limit_l_max 13
_diffrn_reflns_limit_l_min -13
_diffrn_reflns_number 2743
_diffrn_reflns_theta_full 25.242
_diffrn_reflns_theta_max 32.575
_diffrn_reflns_theta_min 3.441
_exptl_absorpt_coefficient_mu 12.128
_exptl_absorpt_correction_T_max 0.7935
_exptl_absorpt_correction_T_min 0.2065
_exptl_absorpt_correction_type multi-scan
_exptl_absorpt_process_details
;
(SCALEPACK; Otwinowski <i>et al.</i>,  2003)
;
_exptl_crystal_colour colourless
_exptl_crystal_density_diffrn 3.736
_exptl_crystal_density_method 'not measured'
_exptl_crystal_description 'small prisms'
_exptl_crystal_F_000 800
_exptl_crystal_size_max 0.190
_exptl_crystal_size_mid 0.020
_exptl_crystal_size_min 0.020
_refine_diff_density_max 1.183
_refine_diff_density_min -0.998
_refine_ls_extinction_coef 0.00181(17)
_refine_ls_extinction_expression Fc^*^=kFc[1+0.001xFc^2^\l^3^/sin(2\q)]^-1/4^
_refine_ls_extinction_method
;
SHELXL2016 (Sheldrick, 2015)
;
_refine_ls_goodness_of_fit_ref 1.094
_refine_ls_hydrogen_treatment refall
_refine_ls_matrix_type full
_refine_ls_number_parameters 64
_refine_ls_number_reflns 1406
_refine_ls_number_restraints 1
_refine_ls_restrained_S_all 1.094
_refine_ls_R_factor_all 0.0227
_refine_ls_R_factor_gt 0.0194
_refine_ls_shift/su_max 0.001
_refine_ls_shift/su_mean 0.000
_refine_ls_structure_factor_coef Fsqd
_refine_ls_weighting_details 'w=1/[\s^2^(Fo^2^)+(0.0227P)^2^+1.2908P] where P=(Fo^2^+2Fc^2^)/3'
_refine_ls_weighting_scheme calc
_refine_ls_wR_factor_gt 0.0452
_refine_ls_wR_factor_ref 0.0460
_reflns_number_gt 1295
_reflns_number_total 1406
_reflns_threshold_expression 'I > 2\s(I)'
_cod_data_source_file pj2047sup1.cif
_cod_data_source_block KInHAsO42
_cod_original_sg_symbol_H-M 'C 2/c'
_cod_database_code 2311445
_shelx_space_group_comment
;
The symmetry employed for this shelxl refinement is uniquely defined
by the following loop, which should always be used as a source of
symmetry information in preference to the above space-group names.
They are only intended as comments.
;
_shelx_estimated_absorpt_t_min 0.207
_shelx_estimated_absorpt_t_max 0.793

loop_
_space_group_symop_operation_xyz
'x, y, z'
'-x, y, -z+1/2'
'x+1/2, y+1/2, z'
'-x+1/2, y+1/2, -z+1/2'
'-x, -y, -z'
'x, -y, z-1/2'
'-x+1/2, -y+1/2, -z'
'x+1/2, -y+1/2, z-1/2'

loop_
_atom_site_type_symbol
_atom_site_label
_atom_site_fract_x
_atom_site_fract_y
_atom_site_fract_z
_atom_site_U_iso_or_equiv
_atom_site_adp_type
_atom_site_calc_flag
_atom_site_occupancy
K K1 0.250000 0.250000 0.000000 0.0437(3) Uani d 0.976(2)
K K2 0.000000 0.678(5) 0.250000 0.0437(3) Uani d 0.024(2)
In In 0.000000 0.13427(2) 0.250000 0.00852(7) Uani d 1
As As 0.27607(3) 0.39725(2) 0.36013(2) 0.00952(7) Uani d 1
O O1 0.1914(2) 0.26806(16) 0.26523(19) 0.0186(3) Uani d 1
O O2 0.3114(2) 0.49181(17) 0.22827(18) 0.0177(3) Uani d 1
O O3 0.4522(2) 0.36289(15) 0.50672(18) 0.0139(3) Uani d 1
O O4 0.1329(2) 0.4729(2) 0.4285(2) 0.0254(4) Uani d 1
H H 0.159(6) 0.473(5) 0.529(2) 0.076(16) Uiso d 1

loop_
_atom_site_aniso_label
_atom_site_aniso_U_11
_atom_site_aniso_U_22
_atom_site_aniso_U_33
_atom_site_aniso_U_12
_atom_site_aniso_U_13
_atom_site_aniso_U_23
K1 0.0550(7) 0.0588(7) 0.0301(5) -0.0355(6) 0.0312(5) -0.0195(5)
K2 0.0550(7) 0.0588(7) 0.0301(5) -0.0355(6) 0.0312(5) -0.0195(5)
In 0.00910(10) 0.00802(11) 0.00799(10) 0.000 0.00224(7) 0.000
As 0.01099(11) 0.00995(12) 0.00731(10) -0.00206(7) 0.00262(8) -0.00008(7)
O1 0.0243(9) 0.0157(8) 0.0181(8) -0.0108(7) 0.0103(7) -0.0055(6)
O2 0.0199(8) 0.0178(8) 0.0114(7) -0.0096(6) -0.0003(6) 0.0062(6)
O3 0.0138(7) 0.0176(8) 0.0087(7) 0.0024(6) 0.0015(6) -0.0005(5)
O4 0.0192(9) 0.0402(12) 0.0152(8) 0.0122(8) 0.0035(7) -0.0053(8)

loop_
_atom_type_symbol
_atom_type_description
_atom_type_scat_dispersion_real
_atom_type_scat_dispersion_imag
_atom_type_scat_source
O O 0.0106 0.0060 'International Tables Vol C Tables 4.2.6.8 and 6.1.1.4'
K K 0.2009 0.2494 'International Tables Vol C Tables 4.2.6.8 and 6.1.1.4'
In In -0.7276 1.3100 'International Tables Vol C Tables 4.2.6.8 and 6.1.1.4'
As As 0.0499 2.0058 'International Tables Vol C Tables 4.2.6.8 and 6.1.1.4'
H H 0.0000 0.0000 'International Tables Vol C Tables 4.2.6.8 and 6.1.1.4'

loop_
_geom_angle_atom_site_label_1
_geom_angle_atom_site_label_2
_geom_angle_atom_site_label_3
_geom_angle_site_symmetry_1
_geom_angle_site_symmetry_3
_geom_angle
O1 K1 O1 7 . 180.0
O1 K1 K2 7 5_565 63.6(3)
O1 K1 K2 . 5_565 116.4(3)
O1 K1 K2 7 3_545 116.4(3)
O1 K1 K2 . 3_545 63.6(3)
K2 K1 K2 5_565 3_545 180(2)
O1 K1 O3 7 8_455 115.35(5)
O1 K1 O3 . 8_455 64.65(5)
K2 K1 O3 5_565 8_455 72.1(6)
K2 K1 O3 3_545 8_455 107.9(6)
O1 K1 O3 7 2_655 64.65(5)
O1 K1 O3 . 2_655 115.35(5)
K2 K1 O3 5_565 2_655 107.9(6)
K2 K1 O3 3_545 2_655 72.1(6)
O3 K1 O3 8_455 2_655 180.00(6)
O1 K1 O4 7 6_565 90.87(5)
O1 K1 O4 . 6_565 89.13(5)
K2 K1 O4 5_565 6_565 56.1(11)
K2 K1 O4 3_545 6_565 123.9(11)
O3 K1 O4 8_455 6_565 101.27(5)
O3 K1 O4 2_655 6_565 78.73(5)
O1 K1 O4 7 4_545 89.13(5)
O1 K1 O4 . 4_545 90.87(5)
K2 K1 O4 5_565 4_545 123.9(11)
K2 K1 O4 3_545 4_545 56.1(11)
O3 K1 O4 8_455 4_545 78.73(5)
O3 K1 O4 2_655 4_545 101.27(5)
O4 K1 O4 6_565 4_545 180.0
O1 K1 O2 7 . 127.87(5)
O1 K1 O2 . . 52.13(5)
K2 K1 O2 5_565 . 104.0(10)
K2 K1 O2 3_545 . 76.0(10)
O3 K1 O2 8_455 . 106.19(5)
O3 K1 O2 2_655 . 73.81(5)
O4 K1 O2 6_565 . 49.92(5)
O4 K1 O2 4_545 . 130.08(5)
O1 K1 O2 7 7 52.13(5)
O1 K1 O2 . 7 127.87(5)
K2 K1 O2 5_565 7 76.0(10)
K2 K1 O2 3_545 7 104.0(10)
O3 K1 O2 8_455 7 73.80(5)
O3 K1 O2 2_655 7 106.20(5)
O4 K1 O2 6_565 7 130.08(5)
O4 K1 O2 4_545 7 49.92(5)
O2 K1 O2 . 7 180.0
O1 K1 As 7 . 154.71(4)
O1 K1 As . . 25.29(4)
K2 K1 As 5_565 . 117.5(7)
K2 K1 As 3_545 . 62.5(7)
O3 K1 As 8_455 . 87.14(4)
O3 K1 As 2_655 . 92.86(4)
O4 K1 As 6_565 . 72.55(4)
O4 K1 As 4_545 . 107.45(4)
O2 K1 As . . 27.68(3)
O2 K1 As 7 . 152.32(3)
O1 K1 As 7 7 25.29(4)
O1 K1 As . 7 154.71(4)
K2 K1 As 5_565 7 62.5(7)
K2 K1 As 3_545 7 117.5(7)
O3 K1 As 8_455 7 92.86(4)
O3 K1 As 2_655 7 87.14(4)
O4 K1 As 6_565 7 107.45(4)
O4 K1 As 4_545 7 72.55(4)
O2 K1 As . 7 152.32(3)
O2 K1 As 7 7 27.68(3)
As K1 As . 7 180.0
K1 K2 K1 4 3_455 147(2)
K1 K2 O4 4 . 70.4(4)
K1 K2 O4 3_455 . 142.6(17)
K1 K2 O4 4 2 142.6(17)
K1 K2 O4 3_455 2 70.4(4)
O4 K2 O4 . 2 73.9(13)
K1 K2 O1 4 4 58.2(4)
K1 K2 O1 3_455 4 109.3(10)
O4 K2 O1 . 4 96.2(5)
O4 K2 O1 2 4 116.1(8)
K1 K2 O1 4 3_455 109.3(10)
K1 K2 O1 3_455 3_455 58.2(4)
O4 K2 O1 . 3_455 116.1(8)
O4 K2 O1 2 3_455 96.2(5)
O1 K2 O1 4 3_455 140(2)
K1 K2 O3 4 3_455 55.8(6)
K1 K2 O3 3_455 3_455 102.0(12)
O4 K2 O3 . 3_455 100.01(14)
O4 K2 O3 2 3_455 144.0(5)
O1 K2 O3 4 3_455 99.8(12)
O1 K2 O3 3_455 3_455 53.8(5)
K1 K2 O3 4 4 102.0(12)
K1 K2 O3 3_455 4 55.8(6)
O4 K2 O3 . 4 144.0(5)
O4 K2 O3 2 4 100.01(14)
O1 K2 O3 4 4 53.8(5)
O1 K2 O3 3_455 4 99.8(12)
O3 K2 O3 3_455 4 104.1(15)
K1 K2 O2 4 . 79.6(4)
K1 K2 O2 3_455 . 121.6(6)
O4 K2 O2 . . 52.4(7)
O4 K2 O2 2 . 69.8(10)
O1 K2 O2 4 . 56.7(3)
O1 K2 O2 3_455 . 163.3(17)
O3 K2 O2 3_455 . 134.62(5)
O3 K2 O2 4 . 91.84(5)
K1 K2 O2 4 2 121.6(6)
K1 K2 O2 3_455 2 79.6(4)
O4 K2 O2 . 2 69.8(10)
O4 K2 O2 2 2 52.4(7)
O1 K2 O2 4 2 163.3(17)
O1 K2 O2 3_455 2 56.7(3)
O3 K2 O2 3_455 2 91.84(5)
O3 K2 O2 4 2 134.62(5)
O2 K2 O2 . 2 106.6(15)
K1 K2 As 4 4 72.8(8)
K1 K2 As 3_455 4 83.9(10)
O4 K2 As . 4 125.63(13)
O4 K2 As 2 4 122.06(11)
O1 K2 As 4 4 29.6(4)
O1 K2 As 3_455 4 113.1(16)
O3 K2 As 3_455 4 90.8(12)
O3 K2 As 4 4 29.5(3)
O2 K2 As . 4 82.73(9)
O2 K2 As 2 4 163.5(6)
K1 K2 As 4 3_455 83.9(10)
K1 K2 As 3_455 3_455 72.8(8)
O4 K2 As . 3_455 122.06(11)
O4 K2 As 2 3_455 125.63(13)
O1 K2 As 4 3_455 113.1(16)
O1 K2 As 3_455 3_455 29.6(4)
O3 K2 As 3_455 3_455 29.5(3)
O3 K2 As 4 3_455 90.8(12)
O2 K2 As . 3_455 163.5(6)
O2 K2 As 2 3_455 82.73(9)
As K2 As 4 3_455 91.7(13)
O1 In O1 . 2 94.99(10)
O1 In O3 . 8_455 86.23(7)
O1 In O3 2 8_455 92.67(7)
O1 In O3 . 7_556 92.67(7)
O1 In O3 2 7_556 86.23(7)
O3 In O3 8_455 7_556 178.38(9)
O1 In O2 . 3_445 177.02(7)
O1 In O2 2 3_445 87.52(7)
O3 In O2 8_455 3_445 92.07(6)
O3 In O2 7_556 3_445 89.08(7)
O1 In O2 . 4_545 87.52(7)
O1 In O2 2 4_545 177.02(7)
O3 In O2 8_455 4_545 89.08(7)
O3 In O2 7_556 4_545 92.07(6)
O2 In O2 3_445 4_545 90.01(10)
O1 In K1 . 2 107.25(5)
O1 In K1 2 2 42.55(5)
O3 In K1 8_455 2 132.97(5)
O3 In K1 7_556 2 46.31(5)
O2 In K1 3_445 2 75.69(5)
O2 In K1 4_545 2 135.06(5)
O1 In K1 . . 42.55(5)
O1 In K1 2 . 107.25(5)
O3 In K1 8_455 . 46.31(5)
O3 In K1 7_556 . 132.97(5)
O2 In K1 3_445 . 135.06(5)
O2 In K1 4_545 . 75.69(5)
K1 In K1 2 . 141.977(12)
O1 In K2 . 3_545 36.3(7)
O1 In K2 2 3_545 130.9(7)
O3 In K2 8_455 3_545 80.73(5)
O3 In K2 7_556 3_545 99.09(6)
O2 In K2 3_445 3_545 140.9(7)
O2 In K2 4_545 3_545 51.8(7)
K1 In K2 2 3_545 135.3(4)
K1 In K2 . 3_545 38.4(3)
O1 In K2 . 3_445 130.9(7)
O1 In K2 2 3_445 36.3(7)
O3 In K2 8_455 3_445 99.09(6)
O3 In K2 7_556 3_445 80.73(5)
O2 In K2 3_445 3_445 51.8(7)
O2 In K2 4_545 3_445 140.9(7)
K1 In K2 2 3_445 38.4(3)
K1 In K2 . 3_445 135.3(4)
K2 In K2 3_545 3_445 167.1(14)
O1 As O3 . . 110.45(9)
O1 As O2 . . 105.35(8)
O3 As O2 . . 113.38(8)
O1 As O4 . . 110.80(10)
O3 As O4 . . 109.76(8)
O2 As O4 . . 106.99(10)
O1 As K2 . 3_545 56.3(5)
O3 As K2 . 3_545 70.26(6)
O2 As K2 . 3_545 87.2(6)
O4 As K2 . 3_545 163.7(7)
O1 As K1 . . 43.06(6)
O3 As K1 . . 114.49(6)
O2 As K1 . . 64.44(6)
O4 As K1 . . 134.49(6)
K2 As K1 3_545 . 44.66(8)
O1 As K2 . . 114.2(5)
O3 As K2 . . 134.2(4)
O2 As K2 . . 63.8(2)
O4 As K2 . . 43.88(15)
K2 As K2 3_545 . 146.9(3)
K1 As K2 . . 104.94(19)
As O1 In . . 140.97(10)
As O1 K1 . . 111.65(8)
In O1 K1 . . 104.85(7)
As O1 K2 . 3_545 94.1(9)
In O1 K2 . 3_545 117.1(10)
K1 O1 K2 . 3_545 58.29(14)
As O2 In . 3 131.05(9)
As O2 K1 . . 87.88(7)
In O2 K1 3 . 124.98(7)
As O2 K2 . . 89.3(6)
In O2 K2 3 . 97.7(7)
K1 O2 K2 . . 123.5(5)
As O3 In . 7_556 130.50(9)
As O3 K1 . 2_655 129.02(8)
In O3 K1 7_556 2_655 99.88(6)
As O3 K2 . 3_545 80.2(3)
In O3 K2 7_556 3_545 139.1(7)
K1 O3 K2 2_655 3_545 52.13(8)
As O4 K2 . . 110.3(2)
As O4 K1 . 4 108.30(10)
K2 O4 K1 . 4 53.4(7)
As O4 H . . 115(3)
K2 O4 H . . 123(3)
K1 O4 H 4 . 80(3)

loop_
_geom_bond_atom_site_label_1
_geom_bond_atom_site_label_2
_geom_bond_site_symmetry_2
_geom_bond_distance
_geom_bond_publ_flag
K1 O1 7 2.6488(17) y
K1 O1 . 2.6488(17) y
K1 K2 5_565 2.653(15) ?
K1 K2 3_545 2.653(15) ?
K1 O3 8_455 2.7788(17) y
K1 O3 2_655 2.7788(17) y
K1 O4 6_565 3.112(2) y
K1 O4 4_545 3.112(2) y
K1 O2 . 3.2553(19) y
K1 O2 7 3.2553(19) y
K1 As . 3.6059(7) ?
K1 As 7 3.6059(7) ?
K2 O4 . 2.74(4) y
K2 O4 2 2.74(4) y
K2 O1 4 2.792(18) y
K2 O1 3_455 2.792(18) y
K2 O3 3_455 3.20(3) y
K2 O3 4 3.20(3) y
K2 O2 . 3.33(3) y
K2 O2 2 3.33(3) y
K2 As 4 3.35(4) ?
K2 As 3_455 3.35(4) ?
In O1 . 2.1104(17) y
In O1 2 2.1104(17) y
In O3 8_455 2.1388(16) y
In O3 7_556 2.1388(16) y
In O2 3_445 2.1473(16) y
In O2 4_545 2.1473(16) y
As O1 . 1.6574(17) y
As O3 . 1.6721(17) y
As O2 . 1.6762(16) y
As O4 . 1.7231(19) y
O4 H . 0.876(19) ?

loop_
_geom_hbond_atom_site_label_D
_geom_hbond_atom_site_label_H
_geom_hbond_atom_site_label_A
_geom_hbond_site_symmetry_A
_geom_hbond_distance_DH
_geom_hbond_distance_HA
_geom_hbond_distance_DA
_geom_hbond_angle_DHA
O4 H O2 6_566 0.876(19) 1.89(3) 2.690(3) 151(4)
